data_2310401
loop_
_publ_author_name
'Harris, L.A.'
'Yakel, H.L.jr.'

_publ_section_title
;
 The crystal structure of Y2 Be O4
;
_journal_name_full 'Acta Crystallographica (1,1948-23,1967)'
_journal_page_first 354
_journal_page_last 360
_journal_volume 22
_journal_year 1967
_chemical_formula_sum 'Be O4 Y2'
_chemical_name_systematic 'Y2 Be O4'
_space_group_IT_number 62
_symmetry_space_group_name_Hall '-P 2n 2a'
_symmetry_space_group_name_H-M 'P m c n'
_cell_angle_alpha 90
_cell_angle_beta 90
_cell_angle_gamma 90
_cell_formula_units_Z 4
_cell_length_a 3.5315
_cell_length_b 9.8989
_cell_length_c 10.4
_cell_volume 363.563
_citation_journal_id_ASTM ACCRA9
_cod_data_source_file Harris_ACCRA9_1967_1408.cif
_cod_data_source_block Be1O4Y2
_cod_original_cell_volume 363.5628
_cod_original_sg_symbol_Hall '-P 2ac 2n (y,z,x)'
_cod_original_formula_sum 'Be1 O4 Y2'
_cod_database_code 2310401

loop_
_symmetry_equiv_pos_as_xyz
x,y,z
-x,y+1/2,-z+1/2
-x+1/2,-y+1/2,z+1/2
x+1/2,-y,-z
-x,-y,-z
x,-y-1/2,z-1/2
x-1/2,y-1/2,-z-1/2
-x-1/2,y,z

loop_
_atom_site_label
_atom_site_type_symbol
_atom_site_fract_x
_atom_site_fract_y
_atom_site_fract_z
_atom_site_occupancy
_atom_site_U_iso_or_equiv
Be1 Be+2 0.25 0.37329 0.19369 1 0.0
O4 O-2 0.25 0.35344 0.04453 1 0.0
Y1 Y+3 0.25 0.67664 0.09028 1 0.0
O2 O-2 0.75 0.01841 0.25044 1 0.0
O1 O-2 0.25 0.24361 0.27699 1 0.0
O3 O-2 0.75 0.11518 -0.01297 1 0.0
Y2 Y+3 0.25 0.08626 0.11738 1 0.0
